data_4131967
loop_
_publ_author_name
'Karak, Suvendu'
'Kumar, Sushil'
'Pachfule, Pradip'
'Banerjee, Rahul'

_publ_section_title
;
 Porosity Prediction through Hydrogen Bonding in Covalent Organic
 Frameworks.
;
_journal_issue 15
_journal_name_full 'Journal of the American Chemical Society'
_journal_page_first 5138
_journal_page_last 5145
_journal_paper_doi 10.1021/jacs.7b13558
_journal_volume 140
_journal_year 2018
_chemical_formula_moiety '2(C7 H7 O3 S), C4 H9 N5'
_chemical_formula_sum 'C18 H23 N5 O6 S2'
_chemical_formula_weight 469.53
_space_group_crystal_system monoclinic
_space_group_IT_number 15
_space_group_name_Hall '-I 2ya'
_space_group_name_H-M_alt 'I 1 2/a 1'
_atom_sites_solution_hydrogens mixed
_audit_creation_method SHELXL-2016/4
_cell_angle_alpha 90
_cell_angle_beta 91.370(5)
_cell_angle_gamma 90
_cell_formula_units_Z 4
_cell_length_a 11.6451(7)
_cell_length_b 8.0014(4)
_cell_length_c 22.6883(12)
_cell_measurement_reflns_used 1858
_cell_measurement_temperature 293(2)
_cell_measurement_theta_max 25.00
_cell_measurement_theta_min 3.10
_cell_volume 2113.4(2)
_computing_structure_refinement 'SHELXL-2016/4 (Sheldrick, 2016)'
_diffrn_ambient_temperature 293(2)
_diffrn_measured_fraction_theta_full 0.997
_diffrn_measured_fraction_theta_max 0.997
_diffrn_measurement_device_type 'Supernova (Mo) X-Ray tube'
_diffrn_measurement_method '\w scans'
_diffrn_radiation_type MoK\a
_diffrn_radiation_wavelength 0.71073
_diffrn_reflns_av_R_equivalents 0.0494
_diffrn_reflns_av_unetI/netI 0.0504
_diffrn_reflns_Laue_measured_fraction_full 0.997
_diffrn_reflns_Laue_measured_fraction_max 0.997
_diffrn_reflns_limit_h_max 13
_diffrn_reflns_limit_h_min -12
_diffrn_reflns_limit_k_max 9
_diffrn_reflns_limit_k_min -6
_diffrn_reflns_limit_l_max 16
_diffrn_reflns_limit_l_min -26
_diffrn_reflns_number 3565
_diffrn_reflns_point_group_measured_fraction_full 0.997
_diffrn_reflns_point_group_measured_fraction_max 0.997
_diffrn_reflns_theta_full 24.990
_diffrn_reflns_theta_max 24.990
_diffrn_reflns_theta_min 3.089
_diffrn_source 'fine focus sealed tube'
_exptl_absorpt_coefficient_mu 0.299
_exptl_absorpt_correction_T_max 0.948
_exptl_absorpt_correction_T_min 0.929
_exptl_absorpt_correction_type multi-scan
_exptl_absorpt_process_details Crysalispro
_exptl_crystal_colour colorless
_exptl_crystal_density_diffrn 1.476
_exptl_crystal_description flake
_exptl_crystal_F_000 984
_exptl_crystal_size_max 0.250
_exptl_crystal_size_mid 0.200
_exptl_crystal_size_min 0.180
_refine_diff_density_max 0.403
_refine_diff_density_min -0.433
_refine_diff_density_rms 0.092
_refine_ls_extinction_method none
_refine_ls_goodness_of_fit_ref 1.048
_refine_ls_hydrogen_treatment mixed
_refine_ls_matrix_type full
_refine_ls_number_parameters 160
_refine_ls_number_reflns 1858
_refine_ls_number_restraints 1
_refine_ls_restrained_S_all 1.048
_refine_ls_R_factor_all 0.0705
_refine_ls_R_factor_gt 0.0594
_refine_ls_shift/su_max 0.000
_refine_ls_shift/su_mean 0.000
_refine_ls_structure_factor_coef Fsqd
_refine_ls_weighting_details 'w=1/[\s^2^(Fo^2^)+(0.1190P)^2^+1.0657P] where P=(Fo^2^+2Fc^2^)/3'
_refine_ls_weighting_scheme calc
_refine_ls_wR_factor_gt 0.1670
_refine_ls_wR_factor_ref 0.1831
_reflns_Friedel_coverage 0.000
_reflns_number_gt 1566
_reflns_number_total 1858
_reflns_threshold_expression 'I > 2\s(I)'
_cod_data_source_file ja7b13558_si_002.cif
_cod_data_source_block PTSA-pym
_cod_original_sg_symbol_H-M 'I 2/a'
_cod_database_code 4131967
_shelx_shelxl_version_number 2016/4
_shelx_space_group_comment
;
The symmetry employed for this shelxl refinement is uniquely defined
by the following loop, which should always be used as a source of
symmetry information in preference to the above space-group names.
They are only intended as comments.
;
_shelx_estimated_absorpt_t_min 0.929
_shelx_estimated_absorpt_t_max 0.948

loop_
_space_group_symop_operation_xyz
'x, y, z'
'-x+1/2, y, -z'
'x+1/2, y+1/2, z+1/2'
'-x+1, y+1/2, -z+1/2'
'-x, -y, -z'
'x-1/2, -y, z'
'-x+1/2, -y+1/2, -z+1/2'
'x, -y+1/2, z+1/2'

loop_
_atom_site_label
_atom_site_type_symbol
_atom_site_fract_x
_atom_site_fract_y
_atom_site_fract_z
_atom_site_U_iso_or_equiv
_atom_site_adp_type
_atom_site_occupancy
_atom_site_site_symmetry_order
_atom_site_calc_flag
_atom_site_refinement_flags_posn
_atom_site_refinement_flags_adp
_atom_site_refinement_flags_occupancy
C1 C 0.2123(4) 0.0843(6) 0.15786(17) 0.0874(15) Uani 1 1 d . . .
H1A H 0.279284 0.014590 0.160891 0.131 Uiso 1 1 calc R U .
H1B H 0.159178 0.037930 0.129277 0.131 Uiso 1 1 calc R U .
H1C H 0.234200 0.194526 0.145769 0.131 Uiso 1 1 calc R U .
C2 C 0.1561(3) 0.0934(4) 0.21697(14) 0.0588(9) Uani 1 1 d . . .
C3 C 0.0583(3) 0.1849(4) 0.22546(13) 0.0574(9) Uani 1 1 d . . .
H3 H 0.025778 0.243934 0.193948 0.069 Uiso 1 1 calc R U .
C4 C 0.0069(3) 0.1915(4) 0.27971(12) 0.0488(7) Uani 1 1 d . . .
H4 H -0.059681 0.253744 0.284502 0.059 Uiso 1 1 calc R U .
C5 C 0.0549(2) 0.1054(3) 0.32639(12) 0.0390(6) Uani 1 1 d . . .
C6 C 0.1549(3) 0.0148(4) 0.31969(13) 0.0508(7) Uani 1 1 d . . .
H6 H 0.188309 -0.041379 0.351625 0.061 Uiso 1 1 calc R U .
C7 C 0.2046(3) 0.0087(5) 0.26520(14) 0.0581(8) Uani 1 1 d . . .
H7 H 0.271492 -0.052895 0.260519 0.070 Uiso 1 1 calc R U .
C8 C -0.250000 0.4528(5) 0.500000 0.0431(9) Uani 1 2 d S T P
C9 C -0.1626(2) 0.3647(3) 0.52814(10) 0.0393(7) Uani 1 1 d . . .
C10 C -0.250000 0.1090(4) 0.500000 0.0361(8) Uani 1 2 d S T P
N1 N -0.0748(2) 0.4329(4) 0.55730(11) 0.0499(7) Uani 1 1 d D . .
N2 N -0.1647(2) 0.1949(3) 0.52653(9) 0.0376(6) Uani 1 1 d . . .
N3 N -0.250000 -0.0533(4) 0.500000 0.0482(8) Uani 1 2 d S T P
O1 O -0.11893(18) 0.1932(3) 0.38864(9) 0.0544(6) Uani 1 1 d . . .
O2 O -0.01560(19) -0.0576(3) 0.41680(9) 0.0506(6) Uani 1 1 d . . .
O3 O 0.06989(19) 0.2097(3) 0.43427(8) 0.0501(6) Uani 1 1 d . . .
S1 S -0.00926(6) 0.11452(9) 0.39623(3) 0.0402(3) Uani 1 1 d . . .
H1D H -0.030(3) 0.367(4) 0.5786(14) 0.068(12) Uiso 1 1 d D . .
H1E H -0.071(3) 0.542(5) 0.5596(15) 0.059(10) Uiso 1 1 d . . .
H2 H -0.107(3) 0.141(4) 0.5401(14) 0.052(9) Uiso 1 1 d . . .
H3A H -0.194(3) -0.114(4) 0.5218(15) 0.063(11) Uiso 1 1 d . . .
H8 H -0.250000 0.575(5) 0.500000 0.039(10) Uiso 1 2 d S . P

loop_
_atom_site_aniso_label
_atom_site_aniso_U_11
_atom_site_aniso_U_22
_atom_site_aniso_U_33
_atom_site_aniso_U_23
_atom_site_aniso_U_13
_atom_site_aniso_U_12
C1 0.100(3) 0.094(3) 0.070(2) -0.027(2) 0.039(2) -0.039(3)
C2 0.063(2) 0.058(2) 0.0560(18) -0.0152(14) 0.0182(16) -0.0255(17)
C3 0.067(2) 0.0580(19) 0.0469(16) 0.0035(13) 0.0043(14) -0.0072(17)
C4 0.0461(17) 0.0498(17) 0.0503(15) 0.0005(12) 0.0002(12) 0.0023(14)
C5 0.0344(15) 0.0371(14) 0.0456(15) -0.0007(10) 0.0002(11) -0.0007(11)
C6 0.0373(16) 0.0562(18) 0.0587(16) -0.0006(13) -0.0029(12) 0.0057(14)
C7 0.0362(17) 0.065(2) 0.0734(19) -0.0145(16) 0.0084(14) 0.0004(15)
C8 0.052(3) 0.035(2) 0.0424(19) 0.000 0.0064(16) 0.000
C9 0.0440(16) 0.0399(15) 0.0342(13) -0.0015(10) 0.0086(11) -0.0047(12)
C10 0.038(2) 0.0355(19) 0.0357(17) 0.000 0.0092(15) 0.000
N1 0.0465(16) 0.0459(15) 0.0570(15) -0.0027(12) -0.0047(12) -0.0072(13)
N2 0.0342(13) 0.0399(13) 0.0390(11) 0.0024(9) 0.0025(9) -0.0005(10)
N3 0.042(2) 0.0375(19) 0.064(2) 0.000 -0.0033(16) 0.000
O1 0.0415(12) 0.0652(15) 0.0566(12) 0.0048(10) 0.0048(9) 0.0156(10)
O2 0.0450(13) 0.0516(13) 0.0550(11) 0.0095(9) -0.0023(9) -0.0025(10)
O3 0.0543(14) 0.0468(12) 0.0488(10) -0.0052(8) -0.0065(9) -0.0014(10)
S1 0.0368(5) 0.0419(5) 0.0418(5) 0.0013(2) 0.0001(3) 0.0021(3)

loop_
_atom_type_symbol
_atom_type_description
_atom_type_scat_dispersion_real
_atom_type_scat_dispersion_imag
_atom_type_scat_source
C C 0.0033 0.0016 'International Tables Vol C Tables 4.2.6.8 and 6.1.1.4'
H H 0.0000 0.0000 'International Tables Vol C Tables 4.2.6.8 and 6.1.1.4'
N N 0.0061 0.0033 'International Tables Vol C Tables 4.2.6.8 and 6.1.1.4'
O O 0.0106 0.0060 'International Tables Vol C Tables 4.2.6.8 and 6.1.1.4'
S S 0.1246 0.1234 'International Tables Vol C Tables 4.2.6.8 and 6.1.1.4'

loop_
_geom_angle_atom_site_label_1
_geom_angle_atom_site_label_2
_geom_angle_atom_site_label_3
_geom_angle
_geom_angle_site_symmetry_1
_geom_angle_site_symmetry_3
C2 C1 H1A 109.5 . .
C2 C1 H1B 109.5 . .
H1A C1 H1B 109.5 . .
C2 C1 H1C 109.5 . .
H1A C1 H1C 109.5 . .
H1B C1 H1C 109.5 . .
C3 C2 C7 118.1(3) . .
C3 C2 C1 122.0(4) . .
C7 C2 C1 119.9(4) . .
C2 C3 C4 121.6(3) . .
C2 C3 H3 119.2 . .
C4 C3 H3 119.2 . .
C5 C4 C3 119.4(3) . .
C5 C4 H4 120.3 . .
C3 C4 H4 120.3 . .
C4 C5 C6 120.5(3) . .
C4 C5 S1 119.8(2) . .
C6 C5 S1 119.7(2) . .
C7 C6 C5 119.3(3) . .
C7 C6 H6 120.3 . .
C5 C6 H6 120.3 . .
C6 C7 C2 121.1(3) . .
C6 C7 H7 119.5 . .
C2 C7 H7 119.5 . .
C9 C8 C9 118.7(4) . 2_456
C9 C8 H8 120.67(18) . .
C9 C8 H8 120.67(18) 2_456 .
N1 C9 N2 116.0(3) . .
N1 C9 C8 125.0(3) . .
N2 C9 C8 119.0(3) . .
N3 C10 N2 120.89(17) . 2_456
N3 C10 N2 120.89(17) . .
N2 C10 N2 118.2(3) 2_456 .
C9 N1 H1D 118(2) . .
C9 N1 H1E 118(2) . .
H1D N1 H1E 123(4) . .
C10 N2 C9 122.5(3) . .
C10 N2 H2 118(2) . .
C9 N2 H2 119(2) . .
C10 N3 H3A 121(2) . .
O1 S1 O2 113.74(14) . .
O1 S1 O3 112.97(14) . .
O2 S1 O3 109.86(13) . .
O1 S1 C5 107.78(13) . .
O2 S1 C5 105.89(12) . .
O3 S1 C5 106.03(13) . .

loop_
_geom_bond_atom_site_label_1
_geom_bond_atom_site_label_2
_geom_bond_distance
_geom_bond_site_symmetry_2
C1 C2 1.508(4) .
C1 H1A 0.9600 .
C1 H1B 0.9600 .
C1 H1C 0.9600 .
C2 C3 1.371(5) .
C2 C7 1.395(5) .
C3 C4 1.383(4) .
C3 H3 0.9300 .
C4 C5 1.372(4) .
C4 H4 0.9300 .
C5 C6 1.383(4) .
C5 S1 1.770(3) .
C6 C7 1.378(4) .
C6 H6 0.9300 .
C7 H7 0.9300 .
C8 C9 1.382(4) .
C8 C9 1.382(4) 2_456
C8 H8 0.98(4) .
C9 N1 1.322(4) .
C9 N2 1.359(4) .
C10 N3 1.299(5) .
C10 N2 1.339(3) 2_456
C10 N2 1.339(3) .
N1 H1D 0.875(19) .
N1 H1E 0.88(4) .
N2 H2 0.85(3) .
N3 H3A 0.95(3) .
O1 S1 1.431(2) .
O2 S1 1.456(2) .
O3 S1 1.462(2) .

loop_
_geom_torsion_atom_site_label_1
_geom_torsion_atom_site_label_2
_geom_torsion_atom_site_label_3
_geom_torsion_atom_site_label_4
_geom_torsion
_geom_torsion_site_symmetry_1
C7 C2 C3 C4 -1.3(5) .
C1 C2 C3 C4 179.5(3) .
C2 C3 C4 C5 0.4(5) .
C3 C4 C5 C6 1.0(4) .
C3 C4 C5 S1 179.4(2) .
C4 C5 C6 C7 -1.5(5) .
S1 C5 C6 C7 -179.8(2) .
C5 C6 C7 C2 0.5(5) .
C3 C2 C7 C6 0.8(5) .
C1 C2 C7 C6 -179.9(3) .
C9 C8 C9 N1 -179.1(3) 2_456
C9 C8 C9 N2 0.88(15) 2_456
N3 C10 N2 C9 -179.06(16) .
N2 C10 N2 C9 0.94(16) 2_456
N1 C9 N2 C10 178.13(19) .
C8 C9 N2 C10 -1.8(3) .
C4 C5 S1 O1 10.4(3) .
C6 C5 S1 O1 -171.2(2) .
C4 C5 S1 O2 132.5(2) .
C6 C5 S1 O2 -49.2(3) .
C4 C5 S1 O3 -110.8(3) .
C6 C5 S1 O3 67.5(3) .
